data_4337347
loop_
_publ_author_name
'Wickramasinghe, Lasantha A.'
'Sharp, Paul R.'

_publ_section_title
;
 Photoreduction of Pt(IV) Halo-Hydroxo Complexes: Possible Hypohalous Acid
 Elimination.
;
_journal_issue 3
_journal_name_full 'Inorganic chemistry'
_journal_page_first 1430
_journal_page_last 1442
_journal_paper_doi 10.1021/ic402358s
_journal_volume 53
_journal_year 2014
_chemical_formula_sum 'C19 H36 Cl F3 O3 P2 Pt'
_chemical_formula_weight 661.96
_chemical_name_systematic
; 
 ? 
;
_space_group_IT_number 2
_symmetry_cell_setting triclinic
_symmetry_space_group_name_Hall '-P 1'
_symmetry_space_group_name_H-M 'P -1'
_atom_sites_solution_hydrogens geom
_atom_sites_solution_primary direct
_atom_sites_solution_secondary difmap
_audit_creation_method SHELXL-97
_cell_angle_alpha 99.642(2)
_cell_angle_beta 110.651(2)
_cell_angle_gamma 96.949(2)
_cell_formula_units_Z 2
_cell_length_a 9.2578(14)
_cell_length_b 11.4972(17)
_cell_length_c 12.8680(19)
_cell_measurement_reflns_used 3672
_cell_measurement_temperature 173(2)
_cell_measurement_theta_max 27.42
_cell_measurement_theta_min 2.36
_cell_volume 1239.2(3)
_computing_cell_refinement 'APEX2 (Bruker AXS, 2008)'
_computing_data_collection 'APEX2 (Bruker AXS, 2008)'
_computing_data_reduction 'APEX2 (Bruker AXS, 2008)'
_computing_molecular_graphics 'X-SEED, Barbour, 2001'
_computing_publication_material 'CIFTAB (Sheldrick, 1997)'
_computing_structure_refinement 'SHELXL-97 (Sheldrick, 1997)'
_computing_structure_solution 'SHELXS-97 (Sheldrick, 1997)'
_diffrn_ambient_temperature 173(2)
_diffrn_measured_fraction_theta_full 0.978
_diffrn_measured_fraction_theta_max 0.978
_diffrn_measurement_device_type 'Bruker APEXII CCD area detector'
_diffrn_measurement_method 'omega scans'
_diffrn_radiation_monochromator graphite
_diffrn_radiation_source 'fine-focus sealed tube'
_diffrn_radiation_type MoK\a
_diffrn_radiation_wavelength 0.71073
_diffrn_reflns_av_R_equivalents 0.0000
_diffrn_reflns_av_sigmaI/netI 0.0308
_diffrn_reflns_limit_h_max 11
_diffrn_reflns_limit_h_min -12
_diffrn_reflns_limit_k_max 14
_diffrn_reflns_limit_k_min -14
_diffrn_reflns_limit_l_max 16
_diffrn_reflns_limit_l_min 0
_diffrn_reflns_number 5554
_diffrn_reflns_theta_full 27.49
_diffrn_reflns_theta_max 27.49
_diffrn_reflns_theta_min 1.74
_diffrn_standards_decay_% 0.0
_exptl_absorpt_coefficient_mu 5.938
_exptl_absorpt_correction_T_max 0.3830
_exptl_absorpt_correction_T_min 0.1552
_exptl_absorpt_correction_type multi-scan
_exptl_absorpt_process_details
;
Data were corrected for decay and absorption using the program SADABS
(Sheldrick, G. M. (2003). TWINABS. Version 2.10. University of
G\"ottingen, Germany).
;
_exptl_crystal_colour yellow
_exptl_crystal_density_diffrn 1.774
_exptl_crystal_density_method 'not measured'
_exptl_crystal_description plate
_exptl_crystal_F_000 652
_exptl_crystal_size_max 0.50
_exptl_crystal_size_mid 0.25
_exptl_crystal_size_min 0.20
_refine_diff_density_max 1.591
_refine_diff_density_min -0.873
_refine_diff_density_rms 0.129
_refine_ls_extinction_method none
_refine_ls_goodness_of_fit_ref 1.105
_refine_ls_hydrogen_treatment constr
_refine_ls_matrix_type full
_refine_ls_number_parameters 288
_refine_ls_number_reflns 5554
_refine_ls_number_restraints 30
_refine_ls_restrained_S_all 1.107
_refine_ls_R_factor_all 0.0302
_refine_ls_R_factor_gt 0.0270
_refine_ls_shift/su_max 0.003
_refine_ls_shift/su_mean 0.000
_refine_ls_structure_factor_coef Fsqd
_refine_ls_weighting_details 'calc w=1/[\s^2^(Fo^2^)+(0.0307P)^2^+3.0460P] where P=(Fo^2^+2Fc^2^)/3'
_refine_ls_weighting_scheme calc
_refine_ls_wR_factor_gt 0.0693
_refine_ls_wR_factor_ref 0.0707
_reflns_number_gt 5184
_reflns_number_total 5554
_reflns_threshold_expression >2sigma(I)
_cod_data_source_file ic402358s_si_002.cif
_cod_data_source_block c:\docume~1\sharpp\desktop\la001\twin\twin4
_cod_depositor_comments
;
The following automatic conversions were performed:

'_symmetry_cell_setting' value 'Triclinic' changed to 'triclinic'
according to
/usr/data/users/saulius/automatic-downloads/current/ACS/lib/dictionaries/cif_core.dic
dictionary named 'cif_core.dic' version 2.4.2 from 2011-04-26.

Automatic conversion script
Id: cif_fix_values 2281 2013-09-26 08:29:07Z andrius 
;
_cod_original_sg_symbol_H-M 'P-1   '
_cod_database_code 4337347

loop_
_symmetry_equiv_pos_as_xyz
'x, y, z'
'-x, -y, -z'

loop_
_atom_site_label
_atom_site_type_symbol
_atom_site_fract_x
_atom_site_fract_y
_atom_site_fract_z
_atom_site_U_iso_or_equiv
_atom_site_adp_type
_atom_site_occupancy
_atom_site_symmetry_multiplicity
_atom_site_calc_flag
_atom_site_refinement_flags
_atom_site_disorder_assembly
_atom_site_disorder_group
Pt1 Pt 0.243014(17) -0.188459(13) 0.125237(13) 0.02014(6) Uani 1 1 d . . .
Cl1 Cl 0.00922(13) -0.32988(10) 0.07359(10) 0.0306(2) Uani 1 1 d . . .
P1 P 0.19703(14) -0.09566(10) 0.28674(10) 0.0267(2) Uani 1 1 d . . .
P2 P 0.28847(13) -0.27265(9) -0.03775(10) 0.0239(2) Uani 1 1 d . . .
F1 F 0.7636(10) -0.4199(5) 0.5373(4) 0.122(4) Uani 0.862(10) 1 d PD A 1
F1' F 0.838(2) -0.415(3) 0.486(3) 0.071(10) Uiso 0.138(10) 1 d PD A 2
F2 F 0.8027(5) -0.5092(4) 0.3946(4) 0.0580(15) Uani 0.862(10) 1 d PD A 1
F2' F 0.707(5) -0.582(2) 0.379(4) 0.18(3) Uiso 0.138(10) 1 d PD A 2
F3 F 0.6199(5) -0.5868(5) 0.4351(5) 0.073(2) Uani 0.862(10) 1 d PD A 1
F3' F 0.653(3) -0.505(3) 0.5163(17) 0.049(8) Uani 0.138(10) 1 d PD A 2
O1 O 0.0983(4) -0.0921(3) 0.0205(3) 0.0270(6) Uani 1 1 d . . .
O2 O 0.1846(4) 0.0300(3) 0.0367(3) 0.0382(8) Uani 1 1 d . . .
H2O H 0.1240 0.0772 0.0306 0.046 Uiso 1 1 calc R . .
O3 O 0.4366(4) -0.0594(3) 0.1652(3) 0.0315(7) Uani 1 1 d . . .
H3O H 0.4106 -0.0035 0.1354 0.038 Uiso 1 1 calc R . .
C1 C 0.3843(5) -0.2849(4) 0.2223(4) 0.0248(8) Uani 1 1 d . . .
C2 C 0.5327(6) -0.2274(4) 0.3033(4) 0.0324(10) Uani 1 1 d . . .
H2 H 0.5661 -0.1456 0.3117 0.039 Uiso 1 1 calc R . .
C3 C 0.6316(6) -0.2902(5) 0.3719(4) 0.0343(10) Uani 1 1 d . . .
H3 H 0.7293 -0.2499 0.4261 0.041 Uiso 1 1 calc R . .
C4 C 0.5844(6) -0.4129(5) 0.3593(4) 0.0341(10) Uani 1 1 d . A .
C5 C 0.4395(6) -0.4716(4) 0.2789(4) 0.0339(10) Uani 1 1 d . . .
H5 H 0.4077 -0.5537 0.2707 0.041 Uiso 1 1 calc R . .
C6 C 0.3395(5) -0.4098(4) 0.2096(4) 0.0305(9) Uani 1 1 d . . .
H6 H 0.2427 -0.4511 0.1548 0.037 Uiso 1 1 calc R . .
C7 C 0.6917(6) -0.4792(5) 0.4334(4) 0.0421(12) Uani 1 1 d D . .
C8 C 0.3428(6) 0.0414(4) 0.3711(4) 0.0370(11) Uani 1 1 d . . .
H8A H 0.3428 0.0569 0.4475 0.044 Uiso 1 1 calc R . .
H8B H 0.4461 0.0266 0.3770 0.044 Uiso 1 1 calc R . .
C9 C 0.3184(7) 0.1544(5) 0.3249(5) 0.0443(12) Uani 1 1 d . . .
H9A H 0.3086 0.1384 0.2468 0.066 Uiso 1 1 calc R . .
H9B H 0.4069 0.2184 0.3693 0.066 Uiso 1 1 calc R . .
H9C H 0.2242 0.1776 0.3296 0.066 Uiso 1 1 calc R . .
C10 C 0.2087(6) -0.1838(5) 0.3953(4) 0.0379(11) Uani 1 1 d . . .
H10A H 0.3107 -0.2069 0.4191 0.046 Uiso 1 1 calc R . .
H10B H 0.2041 -0.1317 0.4613 0.046 Uiso 1 1 calc R . .
C11 C 0.0835(7) -0.2962(5) 0.3608(5) 0.0470(13) Uani 1 1 d . . .
H11A H -0.0188 -0.2758 0.3335 0.071 Uiso 1 1 calc R . .
H11B H 0.0958 -0.3310 0.4254 0.071 Uiso 1 1 calc R . .
H11C H 0.0940 -0.3531 0.3014 0.071 Uiso 1 1 calc R . .
C12 C 0.0045(6) -0.0542(5) 0.2437(4) 0.0344(10) Uani 1 1 d . . .
H12A H 0.0028 0.0037 0.1966 0.041 Uiso 1 1 calc R . .
H12B H -0.0737 -0.1252 0.1965 0.041 Uiso 1 1 calc R . .
C13 C -0.0449(7) -0.0005(6) 0.3406(5) 0.0488(14) Uani 1 1 d . . .
H13A H -0.0474 -0.0578 0.3866 0.073 Uiso 1 1 calc R . .
H13B H -0.1475 0.0182 0.3089 0.073 Uiso 1 1 calc R . .
H13C H 0.0294 0.0715 0.3868 0.073 Uiso 1 1 calc R . .
C14 C 0.4511(7) -0.3523(5) -0.0140(5) 0.0439(13) Uani 1 1 d . . .
H14A H 0.4388 -0.4112 0.0297 0.053 Uiso 1 1 calc R . .
H14B H 0.4458 -0.3957 -0.0871 0.053 Uiso 1 1 calc R . .
C15 C 0.6143(7) -0.2704(7) 0.0491(6) 0.0647(19) Uani 1 1 d . . .
H15A H 0.6328 -0.2181 0.0024 0.097 Uiso 1 1 calc R . .
H15B H 0.6935 -0.3189 0.0649 0.097 Uiso 1 1 calc R . .
H15C H 0.6185 -0.2231 0.1195 0.097 Uiso 1 1 calc R . .
C16 C 0.1230(6) -0.3845(5) -0.1431(4) 0.0403(12) Uani 1 1 d . . .
H16A H 0.1572 -0.4256 -0.1998 0.048 Uiso 1 1 calc R . .
H16B H 0.0918 -0.4438 -0.1056 0.048 Uiso 1 1 calc R . .
C17 C -0.0211(7) -0.3327(6) -0.2039(5) 0.0497(14) Uani 1 1 d . . .
H17A H -0.0526 -0.2880 -0.1483 0.075 Uiso 1 1 calc R . .
H17B H -0.1061 -0.3973 -0.2532 0.075 Uiso 1 1 calc R . .
H17C H 0.0052 -0.2805 -0.2481 0.075 Uiso 1 1 calc R . .
C18 C 0.3277(6) -0.1562(4) -0.1096(4) 0.0332(10) Uani 1 1 d . . .
H18A H 0.2420 -0.1124 -0.1250 0.040 Uiso 1 1 calc R . .
H18B H 0.4230 -0.0999 -0.0585 0.040 Uiso 1 1 calc R . .
C19 C 0.3466(7) -0.2029(5) -0.2216(5) 0.0408(12) Uani 1 1 d . . .
H19A H 0.4300 -0.2476 -0.2078 0.061 Uiso 1 1 calc R . .
H19B H 0.3715 -0.1362 -0.2524 0.061 Uiso 1 1 calc R . .
H19C H 0.2502 -0.2543 -0.2750 0.061 Uiso 1 1 calc R . .

loop_
_atom_site_aniso_label
_atom_site_aniso_U_11
_atom_site_aniso_U_22
_atom_site_aniso_U_33
_atom_site_aniso_U_23
_atom_site_aniso_U_13
_atom_site_aniso_U_12
Pt1 0.02086(9) 0.01781(9) 0.02332(9) 0.00549(6) 0.00927(6) 0.00574(6)
Cl1 0.0277(5) 0.0275(5) 0.0383(6) 0.0082(4) 0.0147(4) 0.0040(4)
P1 0.0300(6) 0.0277(6) 0.0245(5) 0.0062(4) 0.0117(4) 0.0092(4)
P2 0.0278(5) 0.0187(5) 0.0289(6) 0.0056(4) 0.0148(4) 0.0059(4)
F1 0.204(9) 0.088(4) 0.025(2) -0.010(2) -0.027(4) 0.100(5)
F2 0.049(2) 0.069(3) 0.071(3) 0.034(2) 0.025(2) 0.038(2)
F3 0.062(3) 0.070(4) 0.100(5) 0.063(4) 0.022(3) 0.021(2)
F3' 0.050(14) 0.06(2) 0.025(13) 0.017(13) 0.000(10) 0.004(13)
O1 0.0309(16) 0.0194(14) 0.0316(16) 0.0084(12) 0.0099(13) 0.0098(12)
O2 0.0371(18) 0.0258(17) 0.054(2) 0.0170(16) 0.0153(17) 0.0082(14)
O3 0.0264(16) 0.0334(18) 0.0336(17) 0.0067(14) 0.0094(13) 0.0090(13)
C1 0.027(2) 0.026(2) 0.027(2) 0.0096(16) 0.0127(17) 0.0137(17)
C2 0.036(2) 0.028(2) 0.032(2) 0.0041(18) 0.011(2) 0.0063(19)
C3 0.030(2) 0.043(3) 0.027(2) 0.006(2) 0.0062(19) 0.013(2)
C4 0.042(3) 0.041(3) 0.029(2) 0.015(2) 0.018(2) 0.023(2)
C5 0.039(3) 0.029(2) 0.039(3) 0.014(2) 0.017(2) 0.012(2)
C6 0.029(2) 0.028(2) 0.036(2) 0.0093(19) 0.0118(19) 0.0086(18)
C7 0.048(3) 0.049(3) 0.032(3) 0.013(2) 0.012(2) 0.025(3)
C8 0.045(3) 0.031(2) 0.028(2) -0.0015(19) 0.010(2) 0.006(2)
C9 0.060(3) 0.030(3) 0.044(3) 0.003(2) 0.024(3) 0.008(2)
C10 0.048(3) 0.044(3) 0.031(2) 0.017(2) 0.020(2) 0.018(2)
C11 0.053(3) 0.053(3) 0.050(3) 0.027(3) 0.028(3) 0.015(3)
C12 0.036(2) 0.041(3) 0.032(2) 0.008(2) 0.017(2) 0.017(2)
C13 0.055(3) 0.062(4) 0.047(3) 0.015(3) 0.033(3) 0.031(3)
C14 0.049(3) 0.048(3) 0.049(3) 0.016(2) 0.027(3) 0.031(3)
C15 0.033(3) 0.100(6) 0.069(4) 0.018(4) 0.024(3) 0.027(3)
C16 0.051(3) 0.031(3) 0.036(3) -0.004(2) 0.024(2) -0.008(2)
C17 0.040(3) 0.067(4) 0.031(3) 0.013(3) 0.005(2) -0.005(3)
C18 0.040(3) 0.027(2) 0.037(3) 0.0067(19) 0.021(2) 0.0033(19)
C19 0.057(3) 0.035(3) 0.042(3) 0.010(2) 0.031(3) 0.007(2)

loop_
_atom_type_symbol
_atom_type_description
_atom_type_scat_dispersion_real
_atom_type_scat_dispersion_imag
_atom_type_scat_source
C C 0.0033 0.0016 'International Tables Vol C Tables 4.2.6.8 and 6.1.1.4'
H H 0.0000 0.0000 'International Tables Vol C Tables 4.2.6.8 and 6.1.1.4'
O O 0.0106 0.0060 'International Tables Vol C Tables 4.2.6.8 and 6.1.1.4'
F F 0.0171 0.0103 'International Tables Vol C Tables 4.2.6.8 and 6.1.1.4'
P P 0.1023 0.0942 'International Tables Vol C Tables 4.2.6.8 and 6.1.1.4'
Cl Cl 0.1484 0.1585 'International Tables Vol C Tables 4.2.6.8 and 6.1.1.4'
Pt Pt -1.7033 8.3905 'International Tables Vol C Tables 4.2.6.8 and 6.1.1.4'

loop_
_geom_angle_atom_site_label_1
_geom_angle_atom_site_label_2
_geom_angle_atom_site_label_3
_geom_angle
O3 Pt1 C1 88.54(15)
O3 Pt1 O1 91.54(12)
C1 Pt1 O1 178.14(14)
O3 Pt1 Cl1 176.47(9)
C1 Pt1 Cl1 94.96(13)
O1 Pt1 Cl1 84.98(9)
O3 Pt1 P2 87.26(10)
C1 Pt1 P2 92.28(12)
O1 Pt1 P2 85.87(9)
Cl1 Pt1 P2 93.05(4)
O3 Pt1 P1 91.33(10)
C1 Pt1 P1 89.74(12)
O1 Pt1 P1 92.11(9)
Cl1 Pt1 P1 88.23(4)
P2 Pt1 P1 177.51(4)
C12 P1 C8 107.2(2)
C12 P1 C10 107.0(2)
C8 P1 C10 101.6(2)
C12 P1 Pt1 110.73(16)
C8 P1 Pt1 113.00(18)
C10 P1 Pt1 116.47(17)
C14 P2 C16 102.9(3)
C14 P2 C18 106.2(3)
C16 P2 C18 106.5(2)
C14 P2 Pt1 116.30(19)
C16 P2 Pt1 113.71(17)
C18 P2 Pt1 110.43(16)
O2 O1 Pt1 110.4(2)
O1 O2 H2O 109.5
Pt1 O3 H3O 109.5
C2 C1 C6 117.7(4)
C2 C1 Pt1 119.8(3)
C6 C1 Pt1 122.5(3)
C3 C2 C1 121.4(4)
C3 C2 H2 119.3
C1 C2 H2 119.3
C4 C3 C2 120.1(4)
C4 C3 H3 120.0
C2 C3 H3 120.0
C5 C4 C3 119.5(4)
C5 C4 C7 120.9(5)
C3 C4 C7 119.5(5)
C4 C5 C6 120.9(4)
C4 C5 H5 119.6
C6 C5 H5 119.6
C5 C6 C1 120.4(4)
C5 C6 H6 119.8
C1 C6 H6 119.8
F1 C7 F3' 57.7(11)
F1 C7 F2' 131(2)
F3' C7 F2' 105.5(15)
F1 C7 F1' 50.2(12)
F3' C7 F1' 104.3(12)
F2' C7 F1' 104.8(15)
F1 C7 F3 107.6(6)
F3' C7 F3 54.0(12)
F2' C7 F3 56.7(16)
F1' C7 F3 134.5(14)
F1 C7 F2 107.1(6)
F3' C7 F2 132.6(12)
F2' C7 F2 47.6(17)
F1' C7 F2 61.5(14)
F3 C7 F2 101.8(5)
F1 C7 C4 113.4(4)
F3' C7 C4 114.8(11)
F2' C7 C4 115(2)
F1' C7 C4 111.7(14)
F3 C7 C4 113.8(5)
F2 C7 C4 112.3(4)
C9 C8 P1 115.8(4)
C9 C8 H8A 108.3
P1 C8 H8A 108.3
C9 C8 H8B 108.3
P1 C8 H8B 108.3
H8A C8 H8B 107.4
C8 C9 H9A 109.5
C8 C9 H9B 109.5
H9A C9 H9B 109.5
C8 C9 H9C 109.5
H9A C9 H9C 109.5
H9B C9 H9C 109.5
C11 C10 P1 116.7(4)
C11 C10 H10A 108.1
P1 C10 H10A 108.1
C11 C10 H10B 108.1
P1 C10 H10B 108.1
H10A C10 H10B 107.3
C10 C11 H11A 109.5
C10 C11 H11B 109.5
H11A C11 H11B 109.5
C10 C11 H11C 109.5
H11A C11 H11C 109.5
H11B C11 H11C 109.5
C13 C12 P1 116.1(4)
C13 C12 H12A 108.3
P1 C12 H12A 108.3
C13 C12 H12B 108.3
P1 C12 H12B 108.3
H12A C12 H12B 107.4
C12 C13 H13A 109.5
C12 C13 H13B 109.5
H13A C13 H13B 109.5
C12 C13 H13C 109.5
H13A C13 H13C 109.5
H13B C13 H13C 109.5
C15 C14 P2 114.1(4)
C15 C14 H14A 108.7
P2 C14 H14A 108.7
C15 C14 H14B 108.7
P2 C14 H14B 108.7
H14A C14 H14B 107.6
C14 C15 H15A 109.5
C14 C15 H15B 109.5
H15A C15 H15B 109.5
C14 C15 H15C 109.5
H15A C15 H15C 109.5
H15B C15 H15C 109.5
C17 C16 P2 114.3(4)
C17 C16 H16A 108.7
P2 C16 H16A 108.7
C17 C16 H16B 108.7
P2 C16 H16B 108.7
H16A C16 H16B 107.6
C16 C17 H17A 109.5
C16 C17 H17B 109.5
H17A C17 H17B 109.5
C16 C17 H17C 109.5
H17A C17 H17C 109.5
H17B C17 H17C 109.5
C19 C18 P2 114.5(3)
C19 C18 H18A 108.6
P2 C18 H18A 108.6
C19 C18 H18B 108.6
P2 C18 H18B 108.6
H18A C18 H18B 107.6
C18 C19 H19A 109.5
C18 C19 H19B 109.5
H19A C19 H19B 109.5
C18 C19 H19C 109.5
H19A C19 H19C 109.5
H19B C19 H19C 109.5

loop_
_geom_bond_atom_site_label_1
_geom_bond_atom_site_label_2
_geom_bond_distance
Pt1 O3 2.032(3)
Pt1 C1 2.040(4)
Pt1 O1 2.104(3)
Pt1 Cl1 2.3541(11)
Pt1 P2 2.3567(11)
Pt1 P1 2.3727(12)
P1 C12 1.819(5)
P1 C8 1.833(5)
P1 C10 1.840(5)
P2 C14 1.817(5)
P2 C16 1.820(5)
P2 C18 1.820(5)
F1 C7 1.285(6)
F1' C7 1.335(14)
F2 C7 1.347(6)
F2' C7 1.319(15)
F3 C7 1.338(7)
F3' C7 1.309(13)
O1 O2 1.472(4)
O2 H2O 0.8200
O3 H3O 0.8200
C1 C2 1.396(6)
C1 C6 1.411(6)
C2 C3 1.393(6)
C2 H2 0.9300
C3 C4 1.390(7)
C3 H3 0.9300
C4 C5 1.376(7)
C4 C7 1.496(6)
C5 C6 1.396(6)
C5 H5 0.9300
C6 H6 0.9300
C8 C9 1.526(7)
C8 H8A 0.9700
C8 H8B 0.9700
C9 H9A 0.9600
C9 H9B 0.9600
C9 H9C 0.9600
C10 C11 1.514(8)
C10 H10A 0.9700
C10 H10B 0.9700
C11 H11A 0.9600
C11 H11B 0.9600
C11 H11C 0.9600
C12 C13 1.535(7)
C12 H12A 0.9700
C12 H12B 0.9700
C13 H13A 0.9600
C13 H13B 0.9600
C13 H13C 0.9600
C14 C15 1.537(9)
C14 H14A 0.9700
C14 H14B 0.9700
C15 H15A 0.9600
C15 H15B 0.9600
C15 H15C 0.9600
C16 C17 1.536(8)
C16 H16A 0.9700
C16 H16B 0.9700
C17 H17A 0.9600
C17 H17B 0.9600
C17 H17C 0.9600
C18 C19 1.529(7)
C18 H18A 0.9700
C18 H18B 0.9700
C19 H19A 0.9600
C19 H19B 0.9600
C19 H19C 0.9600

loop_
_geom_torsion_atom_site_label_1
_geom_torsion_atom_site_label_2
_geom_torsion_atom_site_label_3
_geom_torsion_atom_site_label_4
_geom_torsion
O3 Pt1 P1 C12 120.5(2)
C1 Pt1 P1 C12 -151.0(2)
O1 Pt1 P1 C12 28.9(2)
Cl1 Pt1 P1 C12 -55.99(19)
P2 Pt1 P1 C12 64.9(9)
O3 Pt1 P1 C8 0.2(2)
C1 Pt1 P1 C8 88.7(2)
O1 Pt1 P1 C8 -91.4(2)
Cl1 Pt1 P1 C8 -176.31(18)
P2 Pt1 P1 C8 -55.4(9)
O3 Pt1 P1 C10 -116.9(2)
C1 Pt1 P1 C10 -28.4(2)
O1 Pt1 P1 C10 151.5(2)
Cl1 Pt1 P1 C10 66.6(2)
P2 Pt1 P1 C10 -172.6(9)
O3 Pt1 P2 C14 74.5(2)
C1 Pt1 P2 C14 -13.9(3)
O1 Pt1 P2 C14 166.2(2)
Cl1 Pt1 P2 C14 -109.0(2)
P1 Pt1 P2 C14 130.2(9)
O3 Pt1 P2 C16 -166.3(2)
C1 Pt1 P2 C16 105.3(2)
O1 Pt1 P2 C16 -74.5(2)
Cl1 Pt1 P2 C16 10.2(2)
P1 Pt1 P2 C16 -110.6(9)
O3 Pt1 P2 C18 -46.6(2)
C1 Pt1 P2 C18 -135.1(2)
O1 Pt1 P2 C18 45.1(2)
Cl1 Pt1 P2 C18 129.85(18)
P1 Pt1 P2 C18 9.1(10)
O3 Pt1 O1 O2 -10.6(3)
C1 Pt1 O1 O2 -103(5)
Cl1 Pt1 O1 O2 168.8(2)
P2 Pt1 O1 O2 -97.8(2)
P1 Pt1 O1 O2 80.8(2)
O3 Pt1 C1 C2 19.0(4)
O1 Pt1 C1 C2 111(4)
Cl1 Pt1 C1 C2 -160.6(3)
P2 Pt1 C1 C2 106.2(4)
P1 Pt1 C1 C2 -72.4(4)
O3 Pt1 C1 C6 -159.8(4)
O1 Pt1 C1 C6 -67(5)
Cl1 Pt1 C1 C6 20.7(4)
P2 Pt1 C1 C6 -72.6(4)
P1 Pt1 C1 C6 108.9(4)
C6 C1 C2 C3 -1.8(7)
Pt1 C1 C2 C3 179.3(4)
C1 C2 C3 C4 0.9(7)
C2 C3 C4 C5 -0.1(7)
C2 C3 C4 C7 180.0(4)
C3 C4 C5 C6 0.2(7)
C7 C4 C5 C6 -179.9(4)
C4 C5 C6 C1 -1.1(7)
C2 C1 C6 C5 1.9(7)
Pt1 C1 C6 C5 -179.3(3)
C5 C4 C7 F1 -139.9(7)
C3 C4 C7 F1 40.0(8)
C5 C4 C7 F3' -76.2(15)
C3 C4 C7 F3' 103.8(15)
C5 C4 C7 F2' 46.3(19)
C3 C4 C7 F2' -133.7(19)
C5 C4 C7 F1' 165.4(15)
C3 C4 C7 F1' -14.6(16)
C5 C4 C7 F3 -16.5(7)
C3 C4 C7 F3 163.5(5)
C5 C4 C7 F2 98.5(6)
C3 C4 C7 F2 -81.6(6)
C12 P1 C8 C9 -42.7(5)
C10 P1 C8 C9 -154.8(4)
Pt1 P1 C8 C9 79.6(4)
C12 P1 C10 C11 57.8(5)
C8 P1 C10 C11 170.0(4)
Pt1 P1 C10 C11 -66.7(4)
C8 P1 C12 C13 -60.1(5)
C10 P1 C12 C13 48.3(5)
Pt1 P1 C12 C13 176.2(4)
C16 P2 C14 C15 165.7(5)
C18 P2 C14 C15 54.0(5)
Pt1 P2 C14 C15 -69.4(5)
C14 P2 C16 C17 -164.1(4)
C18 P2 C16 C17 -52.6(4)
Pt1 P2 C16 C17 69.3(4)
C14 P2 C18 C19 57.4(5)
C16 P2 C18 C19 -51.7(5)
Pt1 P2 C18 C19 -175.6(3)
